data_1555851
loop_
_publ_author_name
'Lanke, Veeranjaneyulu'
'Bettadapur, Kiran R.'
'Prabhu, Kandikere Ramaiah'

_publ_section_title
;
 Electronic Nature of Ketone Directing Group as a Key To Control C-2 vs
 C-4 Alkenylation of Indoles.
;
_journal_issue 21
_journal_name_full 'Organic letters'
_journal_page_first 5496
_journal_page_last 5499
_journal_paper_doi 10.1021/acs.orglett.6b02698
_journal_volume 18
_journal_year 2016
_chemical_formula_moiety 'C15 H15 N O3'
_chemical_formula_sum 'C15 H15 N O3'
_chemical_formula_weight 257.28
_chemical_name_systematic '(E)-methyl 3-(3-acetyl-1-methyl-1H-indol-2-yl)acrylate'
_space_group_crystal_system triclinic
_space_group_IT_number 2
_space_group_name_Hall '-P 1'
_space_group_name_H-M_alt 'P -1'
_atom_sites_solution_hydrogens geom
_audit_creation_date 2015-11-24
_audit_creation_method
;
Olex2 1.2
(compiled 2015.01.26 svn.r3150 for OlexSys, GUI svn.r4998)
;
_audit_update_record
;
2015-11-24 deposited with the CCDC.
2016-03-28 downloaded from the CCDC.
;
_cell_angle_alpha 107.206(12)
_cell_angle_beta 104.236(13)
_cell_angle_gamma 99.256(9)
_cell_formula_units_Z 2
_cell_length_a 7.2360(12)
_cell_length_b 8.5114(15)
_cell_length_c 11.770(3)
_cell_measurement_reflns_used 4573
_cell_measurement_temperature 296(2)
_cell_measurement_theta_max 27.13
_cell_measurement_theta_min 2.59
_cell_volume 649.5(2)
_computing_cell_refinement 'SAINT v8.27A (Bruker, 2012)'
_computing_data_reduction 'SAINT v8.27A (Bruker, 2012)'
_computing_molecular_graphics 'Olex2 (Dolomanov et al., 2009)'
_computing_publication_material 'Olex2 (Dolomanov et al., 2009)'
_computing_structure_refinement 'ShelXL (Sheldrick, 2008)'
_diffrn_ambient_temperature 296.15
_diffrn_measured_fraction_theta_full 0.983
_diffrn_measured_fraction_theta_max 0.983
_diffrn_measurement_device_type 'Bruker APEX-II CCD'
_diffrn_measurement_method '\f and \w scans'
_diffrn_radiation_monochromator graphite
_diffrn_radiation_type MoK\a
_diffrn_radiation_wavelength 0.71073
_diffrn_reflns_av_unetI/netI 0.0414
_diffrn_reflns_Laue_measured_fraction_full 0.983
_diffrn_reflns_Laue_measured_fraction_max 0.983
_diffrn_reflns_limit_h_max 8
_diffrn_reflns_limit_h_min -8
_diffrn_reflns_limit_k_max 9
_diffrn_reflns_limit_k_min -10
_diffrn_reflns_limit_l_max 13
_diffrn_reflns_limit_l_min -13
_diffrn_reflns_number 2241
_diffrn_reflns_point_group_measured_fraction_full 0.983
_diffrn_reflns_point_group_measured_fraction_max 0.983
_diffrn_reflns_theta_full 24.996
_diffrn_reflns_theta_max 24.996
_diffrn_reflns_theta_min 1.906
_diffrn_standards_number 0
_exptl_absorpt_coefficient_mu 0.092
_exptl_absorpt_correction_T_max 0.7461
_exptl_absorpt_correction_T_min 0.5968
_exptl_absorpt_correction_type multi-scan
_exptl_absorpt_process_details
;
SADABS-2012/1 (Bruker,2012) was used for absorption correction.
wR2(int) was 0.1267 before and 0.0818 after correction.
The Ratio of minimum to maximum transmission is 0.7999.
The \l/2 correction factor is 0.0015.
;
_exptl_crystal_colour yellow
_exptl_crystal_colour_primary colourless
_exptl_crystal_density_diffrn 1.316
_exptl_crystal_description plate
_exptl_crystal_F_000 272
_exptl_crystal_size_max 0.28
_exptl_crystal_size_mid 0.2
_exptl_crystal_size_min 0.05
_refine_diff_density_max 0.612
_refine_diff_density_min -0.444
_refine_diff_density_rms 0.137
_refine_ls_extinction_coef 0.13(6)
_refine_ls_extinction_expression Fc^*^=kFc[1+0.001xFc^2^\l^3^/sin(2\q)]^-1/4^
_refine_ls_extinction_method 'SHELXL-2014/7 (Sheldrick 2014'
_refine_ls_goodness_of_fit_ref 1.948
_refine_ls_hydrogen_treatment constr
_refine_ls_matrix_type full
_refine_ls_number_parameters 177
_refine_ls_number_reflns 2241
_refine_ls_number_restraints 0
_refine_ls_restrained_S_all 1.948
_refine_ls_R_factor_all 0.1352
_refine_ls_R_factor_gt 0.1283
_refine_ls_shift/su_max 0.000
_refine_ls_shift/su_mean 0.000
_refine_ls_structure_factor_coef Fsqd
_refine_ls_weighting_details 'w=1/[\s^2^(Fo^2^)+(0.2000P)^2^] where P=(Fo^2^+2Fc^2^)/3'
_refine_ls_weighting_scheme calc
_refine_ls_wR_factor_gt 0.4228
_refine_ls_wR_factor_ref 0.4280
_reflns_Friedel_coverage 0.000
_reflns_number_gt 1875
_reflns_number_total 2241
_reflns_threshold_expression 'I > 2\s(I)'
_cod_data_source_file ol6b02698_si_002.cif
_cod_data_source_block red
_cod_database_code 1555851
_shelx_space_group_comment
;
The symmetry employed for this shelxl refinement is uniquely defined
by the following loop, which should always be used as a source of
symmetry information in preference to the above space-group names.
They are only intended as comments.
;
_olex2_refinement_description
;
1. Twinned data refinement
 Scales: 0.739(8) 0.261(8)
2. Fixed Uiso
 At 1.2 times of:
  All C(H) groups
 At 1.5 times of:
  All C(H,H,H) groups
3.a Aromatic/amide H refined with riding coordinates:
 C11(H11), C10(H10), C4(H4), C3(H3), C1(H1), C2(H2)
3.b Idealised Me refined as rotating group:
 C13(H13A,H13B,H13C), C9(H9A,H9B,H9C), C15(H15A,H15B,H15C)
;
_shelx_shelxl_version_number 2014/7
_olex2_submission_special_instructions 'No special instructions were received'

loop_
_space_group_symop_operation_xyz
'x, y, z'
'-x, -y, -z'

loop_
_atom_site_label
_atom_site_type_symbol
_atom_site_fract_x
_atom_site_fract_y
_atom_site_fract_z
_atom_site_U_iso_or_equiv
_atom_site_adp_type
_atom_site_occupancy
_atom_site_site_symmetry_order
_atom_site_calc_flag
_atom_site_refinement_flags_posn
O1 O 0.3114(8) -0.1437(6) 0.1814(5) 0.0651(15) Uani 1 1 d .
O3 O 0.2325(9) 0.7501(5) 0.4561(5) 0.0694(16) Uani 1 1 d .
O2 O 0.0210(7) -0.0788(6) 0.1511(5) 0.0668(16) Uani 1 1 d .
C13 C -0.0487(14) -0.2101(11) 0.0292(8) 0.083(3) Uani 1 1 d .
H13A H 0.0207 -0.1787 -0.0237 0.124 Uiso 1 1 calc GR
H13B H -0.1872 -0.2242 -0.0069 0.124 Uiso 1 1 calc GR
H13C H -0.0259 -0.3150 0.0371 0.124 Uiso 1 1 calc GR
C12 C 0.2058(9) -0.0598(7) 0.2186(6) 0.0482(15) Uani 1 1 d .
C11 C 0.2682(8) 0.0787(7) 0.3407(5) 0.0443(15) Uani 1 1 d .
H11 H 0.3811 0.0834 0.4013 0.053 Uiso 1 1 calc R
C10 C 0.1729(8) 0.1952(7) 0.3681(5) 0.0380(13) Uani 1 1 d .
H10 H 0.0596 0.1877 0.3066 0.046 Uiso 1 1 calc R
C8 C 0.2288(7) 0.3376(6) 0.4879(5) 0.0334(13) Uani 1 1 d .
C7 C 0.2438(7) 0.5089(6) 0.5105(5) 0.0356(13) Uani 1 1 d .
C5 C 0.2909(7) 0.5889(6) 0.6433(5) 0.0371(13) Uani 1 1 d .
C4 C 0.3242(8) 0.7555(7) 0.7246(6) 0.0488(16) Uani 1 1 d .
H4 H 0.3219 0.8442 0.6938 0.059 Uiso 1 1 calc R
C3 C 0.3605(10) 0.7864(9) 0.8505(7) 0.060(2) Uani 1 1 d .
H3 H 0.3776 0.8962 0.9045 0.072 Uiso 1 1 calc R
C6 C 0.3033(7) 0.4629(7) 0.6954(5) 0.0390(14) Uani 1 1 d .
N1 N 0.2681(6) 0.3084(5) 0.5998(4) 0.0387(12) Uani 1 1 d .
C9 C 0.2517(10) 0.1483(8) 0.6209(7) 0.0560(17) Uani 1 1 d .
H9A H 0.1933 0.0563 0.5423 0.084 Uiso 1 1 calc GR
H9B H 0.1705 0.1432 0.6738 0.084 Uiso 1 1 calc GR
H9C H 0.3804 0.1394 0.6608 0.084 Uiso 1 1 calc GR
C1 C 0.3443(9) 0.4924(9) 0.8240(6) 0.0541(17) Uani 1 1 d .
H1 H 0.3522 0.4058 0.8566 0.065 Uiso 1 1 calc R
C2 C 0.3718(9) 0.6572(10) 0.8978(6) 0.0604(19) Uani 1 1 d .
H2 H 0.3993 0.6832 0.9836 0.073 Uiso 1 1 calc R
C14 C 0.2214(8) 0.5987(7) 0.4210(5) 0.0408(14) Uani 1 1 d .
C15 C 0.1906(9) 0.5061(8) 0.2849(5) 0.0464(15) Uani 1 1 d .
H15A H 0.0605 0.4314 0.2471 0.070 Uiso 1 1 calc GR
H15B H 0.2862 0.4407 0.2772 0.070 Uiso 1 1 calc GR
H15C H 0.2052 0.5868 0.2435 0.070 Uiso 1 1 calc GR

loop_
_atom_site_aniso_label
_atom_site_aniso_U_11
_atom_site_aniso_U_22
_atom_site_aniso_U_33
_atom_site_aniso_U_23
_atom_site_aniso_U_13
_atom_site_aniso_U_12
O1 0.083(3) 0.063(3) 0.046(3) -0.001(2) 0.027(2) 0.039(2)
O3 0.112(4) 0.042(3) 0.057(3) 0.019(2) 0.025(3) 0.026(2)
O2 0.058(3) 0.075(3) 0.045(3) -0.008(2) 0.009(2) 0.019(2)
C13 0.084(5) 0.085(5) 0.046(5) -0.011(4) 0.011(4) 0.013(4)
C12 0.058(3) 0.047(3) 0.039(3) 0.014(3) 0.015(3) 0.017(3)
C11 0.049(3) 0.046(3) 0.035(3) 0.007(2) 0.012(2) 0.017(2)
C10 0.044(3) 0.041(3) 0.026(3) 0.008(2) 0.010(2) 0.012(2)
C8 0.036(2) 0.036(3) 0.028(3) 0.008(2) 0.0103(19) 0.0142(19)
C7 0.035(2) 0.039(3) 0.032(3) 0.007(2) 0.012(2) 0.0124(19)
C5 0.034(2) 0.040(3) 0.031(3) 0.002(2) 0.009(2) 0.0132(19)
C4 0.049(3) 0.042(3) 0.043(3) -0.002(3) 0.014(3) 0.010(2)
C3 0.053(3) 0.064(4) 0.038(3) -0.012(3) 0.009(3) 0.015(3)
C6 0.040(3) 0.045(3) 0.028(3) 0.004(2) 0.009(2) 0.017(2)
N1 0.042(2) 0.042(2) 0.030(2) 0.0099(19) 0.0079(18) 0.0173(17)
C9 0.073(4) 0.050(4) 0.047(4) 0.017(3) 0.018(3) 0.021(3)
C1 0.056(3) 0.079(4) 0.026(3) 0.013(3) 0.011(3) 0.024(3)
C2 0.060(4) 0.084(5) 0.027(3) 0.002(3) 0.012(3) 0.027(3)
C14 0.048(3) 0.041(3) 0.032(3) 0.011(2) 0.012(2) 0.013(2)
C15 0.066(3) 0.048(3) 0.030(3) 0.015(2) 0.018(3) 0.018(2)

loop_
_atom_type_symbol
_atom_type_description
_atom_type_scat_dispersion_real
_atom_type_scat_dispersion_imag
_atom_type_scat_source
C C 0.0033 0.0016 'International Tables Vol C Tables 4.2.6.8 and 6.1.1.4'
H H 0.0000 0.0000 'International Tables Vol C Tables 4.2.6.8 and 6.1.1.4'
N N 0.0061 0.0033 'International Tables Vol C Tables 4.2.6.8 and 6.1.1.4'
O O 0.0106 0.0060 'International Tables Vol C Tables 4.2.6.8 and 6.1.1.4'

loop_
_geom_angle_atom_site_label_1
_geom_angle_atom_site_label_2
_geom_angle_atom_site_label_3
_geom_angle
C12 O2 C13 115.9(6)
O2 C13 H13A 109.5
O2 C13 H13B 109.5
O2 C13 H13C 109.5
H13A C13 H13B 109.5
H13A C13 H13C 109.5
H13B C13 H13C 109.5
O1 C12 O2 123.2(6)
O1 C12 C11 123.9(6)
O2 C12 C11 112.9(5)
C12 C11 H11 118.3
C10 C11 C12 123.3(6)
C10 C11 H11 118.3
C11 C10 H10 117.1
C11 C10 C8 125.8(5)
C8 C10 H10 117.1
C7 C8 C10 129.7(5)
N1 C8 C10 120.5(4)
N1 C8 C7 109.8(4)
C8 C7 C5 106.4(5)
C8 C7 C14 128.9(5)
C5 C7 C14 124.7(5)
C4 C5 C7 134.9(6)
C6 C5 C7 107.4(5)
C6 C5 C4 117.7(6)
C5 C4 H4 120.4
C3 C4 C5 119.2(7)
C3 C4 H4 120.4
C4 C3 H3 119.5
C4 C3 C2 120.9(6)
C2 C3 H3 119.5
C5 C6 N1 108.6(5)
C5 C6 C1 124.0(5)
N1 C6 C1 127.4(6)
C8 N1 C6 107.8(4)
C8 N1 C9 129.1(5)
C6 N1 C9 122.7(5)
N1 C9 H9A 109.5
N1 C9 H9B 109.5
N1 C9 H9C 109.5
H9A C9 H9B 109.5
H9A C9 H9C 109.5
H9B C9 H9C 109.5
C6 C1 H1 122.3
C2 C1 C6 115.3(7)
C2 C1 H1 122.3
C3 C2 H2 118.6
C1 C2 C3 122.8(6)
C1 C2 H2 118.6
O3 C14 C7 120.6(5)
O3 C14 C15 118.8(5)
C7 C14 C15 120.6(5)
C14 C15 H15A 109.5
C14 C15 H15B 109.5
C14 C15 H15C 109.5
H15A C15 H15B 109.5
H15A C15 H15C 109.5
H15B C15 H15C 109.5

loop_
_geom_bond_atom_site_label_1
_geom_bond_atom_site_label_2
_geom_bond_distance
O1 C12 1.200(8)
O3 C14 1.214(7)
O2 C13 1.441(8)
O2 C12 1.333(8)
C13 H13A 0.9600
C13 H13B 0.9600
C13 H13C 0.9600
C12 C11 1.472(8)
C11 H11 0.9300
C11 C10 1.305(8)
C10 H10 0.9300
C10 C8 1.473(7)
C8 C7 1.384(7)
C8 N1 1.382(7)
C7 C5 1.435(7)
C7 C14 1.466(8)
C5 C4 1.399(8)
C5 C6 1.388(8)
C4 H4 0.9300
C4 C3 1.375(10)
C3 H3 0.9300
C3 C2 1.376(12)
C6 N1 1.392(7)
C6 C1 1.403(8)
N1 C9 1.447(8)
C9 H9A 0.9600
C9 H9B 0.9600
C9 H9C 0.9600
C1 H1 0.9300
C1 C2 1.366(10)
C2 H2 0.9300
C14 C15 1.503(8)
C15 H15A 0.9600
C15 H15B 0.9600
C15 H15C 0.9600

loop_
_geom_torsion_atom_site_label_1
_geom_torsion_atom_site_label_2
_geom_torsion_atom_site_label_3
_geom_torsion_atom_site_label_4
_geom_torsion
O1 C12 C11 C10 162.5(7)
O2 C12 C11 C10 -15.3(9)
C13 O2 C12 O1 0.9(10)
C13 O2 C12 C11 178.8(7)
C12 C11 C10 C8 -179.4(5)
C11 C10 C8 C7 131.4(7)
C11 C10 C8 N1 -51.3(8)
C10 C8 C7 C5 176.3(5)
C10 C8 C7 C14 -4.7(9)
C10 C8 N1 C6 -176.1(4)
C10 C8 N1 C9 -4.2(8)
C8 C7 C5 C4 -179.7(6)
C8 C7 C5 C6 0.3(5)
C8 C7 C14 O3 177.4(5)
C8 C7 C14 C15 -4.6(9)
C7 C8 N1 C6 1.7(5)
C7 C8 N1 C9 173.6(5)
C7 C5 C4 C3 177.7(6)
C7 C5 C6 N1 0.7(6)
C7 C5 C6 C1 -179.0(5)
C5 C7 C14 O3 -3.8(9)
C5 C7 C14 C15 174.3(5)
C5 C4 C3 C2 2.5(9)
C5 C6 N1 C8 -1.5(6)
C5 C6 N1 C9 -174.0(5)
C5 C6 C1 C2 0.2(8)
C4 C5 C6 N1 -179.3(4)
C4 C5 C6 C1 1.0(8)
C4 C3 C2 C1 -1.4(10)
C6 C5 C4 C3 -2.3(8)
C6 C1 C2 C3 0.0(9)
N1 C8 C7 C5 -1.3(5)
N1 C8 C7 C14 177.7(5)
N1 C6 C1 C2 -179.5(5)
C1 C6 N1 C8 178.3(5)
C1 C6 N1 C9 5.8(9)
C14 C7 C5 C4 1.2(9)
C14 C7 C5 C6 -178.7(5)

loop_
_twin_individual_id
_twin_individual_mass_fraction_refined
1 0.739(8)
2 0.261(8)
